data_1554954
loop_
_publ_author_name
'Shoji, Taku'
'Miura, Kota'
'Ohta, Akira'
'Sekiguchi, Ryuta'
'Ito, Shunji'
'Endo, Yuya'
'Nagahata, Tatsuki'
'Mori, Shigeki'
'Okujima, Tetsuo'

_publ_section_title
;
 Synthesis of azuleno[2,1-b]thiophenes by cycloaddition of azulenylalkynes
 with elemental sulfur and their structural, optical and electrochemical
 properties
;
_journal_issue 15
_journal_name_full 'Organic Chemistry Frontiers'
_journal_page_first 2801
_journal_paper_doi 10.1039/C9QO00593E
_journal_volume 6
_journal_year 2019
_chemical_formula_moiety 'C27 H24 Fe O2 S'
_chemical_formula_sum 'C27 H24 Fe O2 S'
_chemical_formula_weight 468.37
_space_group_crystal_system orthorhombic
_space_group_IT_number 61
_space_group_name_Hall '-P 2ac 2ab'
_space_group_name_H-M_alt 'P b c a'
_atom_sites_solution_hydrogens mixed
_atom_sites_solution_primary direct
_atom_sites_solution_secondary difmap
_audit_creation_method SHELXL-2018/3
_audit_update_record
;
2018-09-20 deposited with the CCDC.	2019-06-20 downloaded from the CCDC.
;
_cell_angle_alpha 90
_cell_angle_beta 90
_cell_angle_gamma 90
_cell_formula_units_Z 8
_cell_length_a 28.3482(11)
_cell_length_b 19.5347(7)
_cell_length_c 7.5873(3)
_cell_measurement_reflns_used 17177
_cell_measurement_temperature 100(2)
_cell_measurement_theta_max 31.15
_cell_measurement_theta_min 2.07
_cell_volume 4201.6(3)
_computing_cell_refinement 'CrysAlisPro 1.171.39.46 (Rigaku OD, 2018)'
_computing_data_collection 'CrystalClear (Rigaku Inc., 2008)'
_computing_data_reduction 'CrysAlisPro 1.171.39.46 (Rigaku OD, 2018)'
_computing_molecular_graphics 'CrystalStructure 4.3.1 (Rigaku, 2018)'
_computing_publication_material 'CrystalStructure 4.3.1 (Rigaku, 2018)'
_computing_structure_refinement 'SHELXL-2018/3 (Sheldrick, 2018)'
_computing_structure_solution 'SHELXT 2018/2 (Sheldrick, 2018)'
_diffrn_ambient_temperature 100(2)
_diffrn_detector_area_resol_mean 7.111
_diffrn_measured_fraction_theta_full 1.000
_diffrn_measured_fraction_theta_max 1.000
_diffrn_measurement_device_type 'Rigaku Varimax with Saturn'
_diffrn_measurement_method '\w scans'
_diffrn_radiation_type MoK\a
_diffrn_radiation_wavelength 0.71073
_diffrn_reflns_av_R_equivalents 0.1390
_diffrn_reflns_av_unetI/netI 0.0556
_diffrn_reflns_Laue_measured_fraction_full 1.000
_diffrn_reflns_Laue_measured_fraction_max 1.000
_diffrn_reflns_limit_h_max 37
_diffrn_reflns_limit_h_min -37
_diffrn_reflns_limit_k_max 25
_diffrn_reflns_limit_k_min -25
_diffrn_reflns_limit_l_max 10
_diffrn_reflns_limit_l_min -10
_diffrn_reflns_number 67743
_diffrn_reflns_point_group_measured_fraction_full 1.000
_diffrn_reflns_point_group_measured_fraction_max 1.000
_diffrn_reflns_theta_full 25.242
_diffrn_reflns_theta_max 28.000
_diffrn_reflns_theta_min 1.775
_diffrn_source 'rotating anode X-ray generator'
_exptl_absorpt_coefficient_mu 0.840
_exptl_absorpt_correction_T_max 0.992
_exptl_absorpt_correction_T_min 0.494
_exptl_absorpt_correction_type multi-scan
_exptl_absorpt_process_details
;
CrysAlisPro 1.171.39.46 (Rigaku Oxford Diffraction, 2018)
Empirical absorption correction using spherical harmonics,
 implemented in SCALE3 ABSPACK scaling algorithm.
;
_exptl_crystal_colour orange
_exptl_crystal_density_diffrn 1.481
_exptl_crystal_density_method 'not measured'
_exptl_crystal_description plate
_exptl_crystal_F_000 1952
_exptl_crystal_size_max 0.300
_exptl_crystal_size_mid 0.040
_exptl_crystal_size_min 0.010
_refine_diff_density_max 0.510
_refine_diff_density_min -0.351
_refine_diff_density_rms 0.087
_refine_ls_extinction_method none
_refine_ls_goodness_of_fit_ref 1.046
_refine_ls_hydrogen_treatment mixed
_refine_ls_matrix_type full
_refine_ls_number_parameters 310
_refine_ls_number_reflns 5064
_refine_ls_number_restraints 0
_refine_ls_restrained_S_all 1.046
_refine_ls_R_factor_all 0.0768
_refine_ls_R_factor_gt 0.0497
_refine_ls_shift/su_max 0.000
_refine_ls_shift/su_mean 0.000
_refine_ls_structure_factor_coef Fsqd
_refine_ls_weighting_details 'w=1/[\s^2^(Fo^2^)+(0.0394P)^2^+3.9421P] where P=(Fo^2^+2Fc^2^)/3'
_refine_ls_weighting_scheme calc
_refine_ls_wR_factor_gt 0.0928
_refine_ls_wR_factor_ref 0.1026
_reflns_Friedel_coverage 0.000
_reflns_number_gt 3779
_reflns_number_total 5064
_reflns_threshold_expression 'I > 2\s(I)'
_cod_data_source_file c9qo00593e2.cif
_cod_data_source_block shelxl_CCDC3
_cod_database_code 1554954
_shelx_shelxl_version_number 2018/3
_shelx_space_group_comment
;
The symmetry employed for this shelxl refinement is uniquely defined
by the following loop, which should always be used as a source of
symmetry information in preference to the above space-group names.
They are only intended as comments.
;
_shelx_estimated_absorpt_t_min 0.787
_shelx_estimated_absorpt_t_max 0.992

loop_
_space_group_symop_operation_xyz
'x, y, z'
'x+1/2, -y+1/2, -z'
'-x, y+1/2, -z+1/2'
'-x+1/2, -y, z+1/2'
'-x, -y, -z'
'-x-1/2, y-1/2, z'
'x, -y-1/2, z-1/2'
'x-1/2, y, -z-1/2'

loop_
_atom_site_label
_atom_site_type_symbol
_atom_site_fract_x
_atom_site_fract_y
_atom_site_fract_z
_atom_site_U_iso_or_equiv
_atom_site_adp_type
_atom_site_occupancy
_atom_site_site_symmetry_order
_atom_site_calc_flag
_atom_site_refinement_flags_posn
_atom_site_refinement_flags_adp
Fe1 Fe 0.41868(2) 0.39596(2) 0.61059(5) 0.01130(10) Uani 1 1 d . .
S1 S 0.31933(2) 0.25470(3) 0.57014(9) 0.01164(14) Uani 1 1 d . .
O1 O 0.22338(6) 0.06643(9) 0.7321(3) 0.0187(4) Uani 1 1 d . .
O2 O 0.28990(6) 0.10937(9) 0.6133(3) 0.0155(4) Uani 1 1 d . .
C1 C 0.23610(9) 0.18760(12) 0.7176(3) 0.0111(5) Uani 1 1 d . .
C2 C 0.26543(9) 0.24338(13) 0.6678(3) 0.0111(5) Uani 1 1 d . .
C3 C 0.24405(9) 0.30608(12) 0.7117(3) 0.0115(5) Uani 1 1 d . .
C4 C 0.19970(9) 0.29162(13) 0.7883(3) 0.0124(5) Uani 1 1 d . .
C5 C 0.16780(9) 0.33918(13) 0.8488(3) 0.0141(6) Uani 1 1 d . .
H5 H 0.177558 0.385638 0.842097 0.017 Uiso 1 1 calc R U
C6 C 0.12300(9) 0.32793(13) 0.9186(4) 0.0168(6) Uani 1 1 d . .
H6 H 0.106021 0.368071 0.949835 0.020 Uiso 1 1 calc R U
C7 C 0.09956(9) 0.26680(13) 0.9492(4) 0.0159(6) Uani 1 1 d . .
H7 H 0.068761 0.271866 0.996811 0.019 Uiso 1 1 calc R U
C8 C 0.11360(9) 0.19852(12) 0.9219(3) 0.0118(5) Uani 1 1 d . .
C9 C 0.15640(9) 0.17736(13) 0.8533(3) 0.0128(5) Uani 1 1 d . .
H9 H 0.160359 0.129139 0.846648 0.015 Uiso 1 1 calc R U
C10 C 0.19474(9) 0.21556(13) 0.7922(3) 0.0127(5) Uani 1 1 d . .
C11 C 0.24737(9) 0.11560(13) 0.6918(3) 0.0120(5) Uani 1 1 d . .
C12 C 0.30545(10) 0.04024(13) 0.5817(4) 0.0219(7) Uani 1 1 d . .
H12A H 0.281796 0.016076 0.510928 0.026 Uiso 1 1 calc R U
H12B H 0.309585 0.016578 0.694520 0.026 Uiso 1 1 calc R U
H12C H 0.335531 0.041031 0.518091 0.026 Uiso 1 1 calc R U
C13 C 0.27235(9) 0.36353(13) 0.6629(3) 0.0131(5) Uani 1 1 d . .
H13 H 0.263355 0.409737 0.682817 0.016 Uiso 1 1 calc R U
C14 C 0.31358(9) 0.34489(12) 0.5849(3) 0.0121(5) Uani 1 1 d . .
C15 C 0.07627(9) 0.14534(13) 0.9719(4) 0.0151(6) Uani 1 1 d . .
H15 H 0.060378 0.162155 1.081319 0.018 Uiso 1 1 calc R U
C16 C 0.03841(9) 0.14063(14) 0.8283(4) 0.0202(6) Uani 1 1 d . .
H16A H 0.052240 0.121136 0.721109 0.024 Uiso 1 1 calc R U
H16B H 0.026168 0.186493 0.802864 0.024 Uiso 1 1 calc R U
H16C H 0.012607 0.111251 0.869140 0.024 Uiso 1 1 calc R U
C17 C 0.09515(10) 0.07434(13) 1.0116(4) 0.0187(6) Uani 1 1 d . .
H17A H 0.120947 0.077714 1.097143 0.022 Uiso 1 1 calc R U
H17B H 0.106873 0.053430 0.902683 0.022 Uiso 1 1 calc R U
H17C H 0.069817 0.046009 1.060653 0.022 Uiso 1 1 calc R U
C18 C 0.35095(9) 0.38809(12) 0.5151(4) 0.0126(5) Uani 1 1 d . .
C19 C 0.38463(9) 0.37001(14) 0.3830(4) 0.0139(5) Uani 1 1 d . .
H19 H 0.3858(10) 0.3321(15) 0.325(4) 0.017 Uiso 1 1 d . U
C20 C 0.41512(10) 0.42684(14) 0.3543(4) 0.0163(6) Uani 1 1 d . .
H20 H 0.4413(10) 0.4271(14) 0.271(4) 0.020 Uiso 1 1 d . U
C21 C 0.40023(10) 0.48026(14) 0.4679(4) 0.0178(6) Uani 1 1 d . .
H21 H 0.4164(10) 0.5228(15) 0.480(4) 0.021 Uiso 1 1 d . U
C22 C 0.36081(9) 0.45694(13) 0.5674(4) 0.0143(6) Uani 1 1 d . .
H22 H 0.3451(10) 0.4803(14) 0.650(4) 0.017 Uiso 1 1 d . U
C23 C 0.42530(10) 0.32928(15) 0.8166(4) 0.0228(7) Uani 1 1 d . .
H23 H 0.4004(11) 0.3018(16) 0.858(4) 0.027 Uiso 1 1 d . U
C24 C 0.45874(11) 0.31393(15) 0.6840(4) 0.0248(7) Uani 1 1 d . .
H24 H 0.4595(11) 0.2751(17) 0.622(4) 0.030 Uiso 1 1 d . U
C25 C 0.48739(10) 0.37237(17) 0.6606(4) 0.0255(7) Uani 1 1 d . .
H25 H 0.5099(12) 0.3789(16) 0.587(4) 0.031 Uiso 1 1 d . U
C26 C 0.47164(11) 0.42381(16) 0.7775(4) 0.0238(7) Uani 1 1 d . .
H26 H 0.4838(11) 0.4704(16) 0.790(4) 0.029 Uiso 1 1 d . U
C27 C 0.43328(10) 0.39679(16) 0.8748(4) 0.0219(6) Uani 1 1 d . .
H27 H 0.4155(11) 0.4211(16) 0.949(4) 0.026 Uiso 1 1 d . U

loop_
_atom_site_aniso_label
_atom_site_aniso_U_11
_atom_site_aniso_U_22
_atom_site_aniso_U_33
_atom_site_aniso_U_23
_atom_site_aniso_U_13
_atom_site_aniso_U_12
Fe1 0.01170(18) 0.00793(18) 0.01428(19) 0.00075(15) -0.00093(16) 0.00059(15)
S1 0.0116(3) 0.0088(3) 0.0145(3) -0.0002(2) 0.0003(2) 0.0002(2)
O1 0.0172(10) 0.0105(9) 0.0283(12) -0.0017(8) 0.0046(9) -0.0037(8)
O2 0.0143(9) 0.0088(9) 0.0234(10) -0.0033(8) 0.0030(8) 0.0014(7)
C1 0.0154(13) 0.0078(12) 0.0102(13) -0.0021(10) -0.0016(10) -0.0003(10)
C2 0.0124(12) 0.0116(12) 0.0094(13) -0.0006(10) -0.0026(10) 0.0005(10)
C3 0.0130(13) 0.0109(12) 0.0107(13) -0.0012(10) -0.0035(10) 0.0019(10)
C4 0.0125(12) 0.0111(12) 0.0138(14) 0.0009(10) -0.0034(10) 0.0006(10)
C5 0.0182(14) 0.0093(12) 0.0149(15) 0.0000(10) -0.0019(11) 0.0013(10)
C6 0.0185(14) 0.0102(13) 0.0216(16) -0.0010(11) 0.0014(12) 0.0050(11)
C7 0.0120(12) 0.0169(14) 0.0188(15) 0.0006(11) 0.0021(11) 0.0030(10)
C8 0.0121(12) 0.0113(12) 0.0119(14) 0.0018(10) -0.0012(10) 0.0003(10)
C9 0.0166(13) 0.0107(12) 0.0112(14) 0.0000(10) -0.0024(10) 0.0014(10)
C10 0.0138(13) 0.0118(13) 0.0124(14) 0.0000(10) -0.0035(10) 0.0007(10)
C11 0.0127(12) 0.0123(13) 0.0110(13) -0.0005(10) -0.0004(11) 0.0011(10)
C12 0.0202(14) 0.0100(13) 0.0356(19) -0.0051(12) 0.0065(13) 0.0039(11)
C13 0.0156(13) 0.0099(12) 0.0137(13) -0.0005(10) -0.0025(11) 0.0027(10)
C14 0.0146(13) 0.0088(12) 0.0129(14) 0.0006(10) -0.0061(11) -0.0007(10)
C15 0.0157(13) 0.0131(13) 0.0166(14) -0.0003(11) 0.0043(11) 0.0004(10)
C16 0.0152(14) 0.0211(15) 0.0243(16) 0.0035(12) 0.0001(12) -0.0022(11)
C17 0.0203(14) 0.0135(14) 0.0225(16) 0.0017(11) 0.0043(12) -0.0021(11)
C18 0.0147(12) 0.0091(12) 0.0139(14) 0.0027(10) -0.0032(11) 0.0016(10)
C19 0.0167(13) 0.0120(13) 0.0130(13) -0.0013(11) -0.0038(11) -0.0005(11)
C20 0.0180(14) 0.0185(14) 0.0124(15) 0.0075(11) 0.0005(11) -0.0011(12)
C21 0.0207(14) 0.0076(13) 0.0250(17) 0.0044(11) -0.0026(12) -0.0009(11)
C22 0.0137(13) 0.0085(12) 0.0208(16) 0.0010(11) -0.0011(11) 0.0039(10)
C23 0.0222(15) 0.0211(15) 0.0250(16) 0.0120(13) -0.0079(13) -0.0015(12)
C24 0.0300(17) 0.0147(15) 0.0299(18) -0.0018(13) -0.0117(14) 0.0132(13)
C25 0.0128(14) 0.0369(18) 0.0269(18) 0.0075(14) -0.0007(13) 0.0067(13)
C26 0.0231(16) 0.0211(15) 0.0270(18) 0.0031(13) -0.0124(13) -0.0023(12)
C27 0.0215(14) 0.0300(16) 0.0140(15) -0.0005(13) -0.0038(12) 0.0080(13)

loop_
_atom_type_symbol
_atom_type_description
_atom_type_scat_dispersion_real
_atom_type_scat_dispersion_imag
_atom_type_scat_source
C C 0.0033 0.0016 'International Tables Vol C Tables 4.2.6.8 and 6.1.1.4'
H H 0.0000 0.0000 'International Tables Vol C Tables 4.2.6.8 and 6.1.1.4'
Fe Fe 0.3463 0.8444 'International Tables Vol C Tables 4.2.6.8 and 6.1.1.4'
O O 0.0106 0.0060 'International Tables Vol C Tables 4.2.6.8 and 6.1.1.4'
S S 0.1246 0.1234 'International Tables Vol C Tables 4.2.6.8 and 6.1.1.4'

loop_
_geom_angle_atom_site_label_1
_geom_angle_atom_site_label_2
_geom_angle_atom_site_label_3
_geom_angle
C25 Fe1 C26 40.57(13)
C25 Fe1 C20 106.98(12)
C26 Fe1 C20 123.39(12)
C25 Fe1 C21 121.80(12)
C26 Fe1 C21 107.65(12)
C20 Fe1 C21 40.70(11)
C25 Fe1 C24 40.52(13)
C26 Fe1 C24 68.30(13)
C20 Fe1 C24 121.35(13)
C21 Fe1 C24 157.16(13)
C25 Fe1 C19 123.59(12)
C26 Fe1 C19 160.03(12)
C20 Fe1 C19 40.84(11)
C21 Fe1 C19 68.31(11)
C24 Fe1 C19 107.39(12)
C25 Fe1 C23 68.01(12)
C26 Fe1 C23 68.11(12)
C20 Fe1 C23 157.36(12)
C21 Fe1 C23 160.83(13)
C24 Fe1 C23 40.51(13)
C19 Fe1 C23 122.14(12)
C25 Fe1 C27 68.04(13)
C26 Fe1 C27 40.57(12)
C20 Fe1 C27 160.37(12)
C21 Fe1 C27 124.43(12)
C24 Fe1 C27 68.07(13)
C19 Fe1 C27 157.76(12)
C23 Fe1 C27 40.30(12)
C25 Fe1 C22 157.62(12)
C26 Fe1 C22 122.19(12)
C20 Fe1 C22 68.68(11)
C21 Fe1 C22 40.69(11)
C24 Fe1 C22 160.59(12)
C19 Fe1 C22 68.37(11)
C23 Fe1 C22 124.42(12)
C27 Fe1 C22 108.26(12)
C25 Fe1 C18 160.17(12)
C26 Fe1 C18 157.82(12)
C20 Fe1 C18 68.89(11)
C21 Fe1 C18 68.53(10)
C24 Fe1 C18 123.80(11)
C19 Fe1 C18 40.77(10)
C23 Fe1 C18 107.90(11)
C27 Fe1 C18 122.28(11)
C22 Fe1 C18 40.70(10)
C2 S1 C14 91.09(12)
C11 O2 C12 115.5(2)
C10 C1 C2 107.2(2)
C10 C1 C11 127.6(2)
C2 C1 C11 125.2(2)
C3 C2 C1 110.6(2)
C3 C2 S1 112.00(19)
C1 C2 S1 137.4(2)
C2 C3 C4 107.9(2)
C2 C3 C13 112.4(2)
C4 C3 C13 139.7(2)
C5 C4 C3 125.9(2)
C5 C4 C10 127.1(2)
C3 C4 C10 106.9(2)
C4 C5 C6 128.3(2)
C4 C5 H5 115.9
C6 C5 H5 115.9
C7 C6 C5 129.5(2)
C7 C6 H6 115.2
C5 C6 H6 115.2
C6 C7 C8 131.0(2)
C6 C7 H7 114.5
C8 C7 H7 114.5
C9 C8 C7 125.9(2)
C9 C8 C15 119.8(2)
C7 C8 C15 114.3(2)
C8 C9 C10 130.3(2)
C8 C9 H9 114.8
C10 C9 H9 114.8
C9 C10 C1 124.9(2)
C9 C10 C4 127.7(2)
C1 C10 C4 107.4(2)
O1 C11 O2 122.6(2)
O1 C11 C1 127.4(2)
O2 C11 C1 110.0(2)
O2 C12 H12A 109.5
O2 C12 H12B 109.5
H12A C12 H12B 109.5
O2 C12 H12C 109.5
H12A C12 H12C 109.5
H12B C12 H12C 109.5
C14 C13 C3 112.7(2)
C14 C13 H13 123.7
C3 C13 H13 123.7
C13 C14 C18 129.0(2)
C13 C14 S1 111.88(19)
C18 C14 S1 119.13(19)
C17 C15 C8 115.2(2)
C17 C15 C16 109.5(2)
C8 C15 C16 110.4(2)
C17 C15 H15 107.1
C8 C15 H15 107.1
C16 C15 H15 107.1
C15 C16 H16A 109.5
C15 C16 H16B 109.5
H16A C16 H16B 109.5
C15 C16 H16C 109.5
H16A C16 H16C 109.5
H16B C16 H16C 109.5
C15 C17 H17A 109.5
C15 C17 H17B 109.5
H17A C17 H17B 109.5
C15 C17 H17C 109.5
H17A C17 H17C 109.5
H17B C17 H17C 109.5
C19 C18 C22 107.3(2)
C19 C18 C14 126.8(2)
C22 C18 C14 126.0(2)
C19 C18 Fe1 69.02(15)
C22 C18 Fe1 69.49(14)
C14 C18 Fe1 126.48(18)
C20 C19 C18 108.7(2)
C20 C19 Fe1 69.43(15)
C18 C19 Fe1 70.21(15)
C20 C19 H19 125(2)
C18 C19 H19 127(2)
Fe1 C19 H19 129(2)
C21 C20 C19 107.5(2)
C21 C20 Fe1 69.67(16)
C19 C20 Fe1 69.74(15)
C21 C20 H20 128.1(17)
C19 C20 H20 124.5(17)
Fe1 C20 H20 125.5(17)
C20 C21 C22 108.7(2)
C20 C21 Fe1 69.63(15)
C22 C21 Fe1 70.22(15)
C20 C21 H21 123.9(18)
C22 C21 H21 127.2(18)
Fe1 C21 H21 122.0(18)
C21 C22 C18 107.9(2)
C21 C22 Fe1 69.09(15)
C18 C22 Fe1 69.81(14)
C21 C22 H22 126.8(18)
C18 C22 H22 125.3(18)
Fe1 C22 H22 125.4(19)
C27 C23 C24 108.3(3)
C27 C23 Fe1 70.00(16)
C24 C23 Fe1 69.68(17)
C27 C23 H23 123.3(19)
C24 C23 H23 128.4(19)
Fe1 C23 H23 123.5(19)
C25 C24 C23 107.7(3)
C25 C24 Fe1 69.57(16)
C23 C24 Fe1 69.81(16)
C25 C24 H24 127(2)
C23 C24 H24 125(2)
Fe1 C24 H24 123(2)
C24 C25 C26 108.3(3)
C24 C25 Fe1 69.91(17)
C26 C25 Fe1 69.75(17)
C24 C25 H25 129(2)
C26 C25 H25 123(2)
Fe1 C25 H25 124(2)
C25 C26 C27 107.7(3)
C25 C26 Fe1 69.68(17)
C27 C26 Fe1 70.07(17)
C25 C26 H26 127.7(19)
C27 C26 H26 124.6(19)
Fe1 C26 H26 124.5(19)
C23 C27 C26 108.0(3)
C23 C27 Fe1 69.69(17)
C26 C27 Fe1 69.36(17)
C23 C27 H27 127(2)
C26 C27 H27 124(2)
Fe1 C27 H27 120(2)

loop_
_geom_bond_atom_site_label_1
_geom_bond_atom_site_label_2
_geom_bond_distance
Fe1 C25 2.037(3)
Fe1 C26 2.038(3)
Fe1 C20 2.038(3)
Fe1 C21 2.039(3)
Fe1 C24 2.042(3)
Fe1 C19 2.042(3)
Fe1 C23 2.043(3)
Fe1 C27 2.047(3)
Fe1 C22 2.054(3)
Fe1 C18 2.058(3)
S1 C2 1.712(3)
S1 C14 1.773(2)
O1 C11 1.216(3)
O2 C11 1.350(3)
O2 C12 1.441(3)
C1 C10 1.412(4)
C1 C2 1.422(3)
C1 C11 1.455(3)
C2 C3 1.407(3)
C3 C4 1.414(4)
C3 C13 1.428(4)
C4 C5 1.375(4)
C4 C10 1.493(3)
C5 C6 1.394(4)
C5 H5 0.9500
C6 C7 1.386(4)
C6 H6 0.9500
C7 C8 1.407(4)
C7 H7 0.9500
C8 C9 1.383(4)
C8 C15 1.531(3)
C9 C10 1.398(4)
C9 H9 0.9500
C12 H12A 0.9800
C12 H12B 0.9800
C12 H12C 0.9800
C13 C14 1.360(4)
C13 H13 0.9500
C14 C18 1.454(3)
C15 C17 1.517(4)
C15 C16 1.532(4)
C15 H15 1.0000
C16 H16A 0.9800
C16 H16B 0.9800
C16 H16C 0.9800
C17 H17A 0.9800
C17 H17B 0.9800
C17 H17C 0.9800
C18 C19 1.429(4)
C18 C22 1.430(4)
C19 C20 1.424(4)
C19 H19 0.86(3)
C20 C21 1.418(4)
C20 H20 0.97(3)
C21 C22 1.423(4)
C21 H21 0.95(3)
C22 H22 0.90(3)
C23 C27 1.409(4)
C23 C24 1.414(4)
C23 H23 0.94(3)
C24 C25 1.412(4)
C24 H24 0.89(3)
C25 C26 1.413(4)
C25 H25 0.86(3)
C26 C27 1.416(4)
C26 H26 0.98(3)
C27 H27 0.89(3)

loop_
_geom_torsion_atom_site_label_1
_geom_torsion_atom_site_label_2
_geom_torsion_atom_site_label_3
_geom_torsion_atom_site_label_4
_geom_torsion
C10 C1 C2 C3 1.0(3)
C11 C1 C2 C3 -179.9(2)
C10 C1 C2 S1 -179.2(2)
C11 C1 C2 S1 -0.1(5)
C14 S1 C2 C3 -0.6(2)
C14 S1 C2 C1 179.6(3)
C1 C2 C3 C4 -1.1(3)
S1 C2 C3 C4 179.03(18)
C1 C2 C3 C13 -179.7(2)
S1 C2 C3 C13 0.4(3)
C2 C3 C4 C5 -179.8(3)
C13 C3 C4 C5 -1.9(5)
C2 C3 C4 C10 0.8(3)
C13 C3 C4 C10 178.8(3)
C3 C4 C5 C6 177.2(3)
C10 C4 C5 C6 -3.6(5)
C4 C5 C6 C7 1.8(5)
C5 C6 C7 C8 0.8(5)
C6 C7 C8 C9 -0.5(5)
C6 C7 C8 C15 -179.3(3)
C7 C8 C9 C10 -1.6(5)
C15 C8 C9 C10 177.2(3)
C8 C9 C10 C1 -177.1(3)
C8 C9 C10 C4 1.2(5)
C2 C1 C10 C9 178.1(2)
C11 C1 C10 C9 -0.9(4)
C2 C1 C10 C4 -0.5(3)
C11 C1 C10 C4 -179.5(3)
C5 C4 C10 C9 1.9(5)
C3 C4 C10 C9 -178.7(3)
C5 C4 C10 C1 -179.5(3)
C3 C4 C10 C1 -0.2(3)
C12 O2 C11 O1 -0.7(4)
C12 O2 C11 C1 179.5(2)
C10 C1 C11 O1 -1.0(5)
C2 C1 C11 O1 -179.9(3)
C10 C1 C11 O2 178.9(2)
C2 C1 C11 O2 -0.1(4)
C2 C3 C13 C14 0.0(3)
C4 C3 C13 C14 -177.9(3)
C3 C13 C14 C18 178.9(3)
C3 C13 C14 S1 -0.5(3)
C2 S1 C14 C13 0.6(2)
C2 S1 C14 C18 -178.8(2)
C9 C8 C15 C17 23.6(4)
C7 C8 C15 C17 -157.5(2)
C9 C8 C15 C16 -101.0(3)
C7 C8 C15 C16 77.9(3)
C13 C14 C18 C19 -156.1(3)
S1 C14 C18 C19 23.2(4)
C13 C14 C18 C22 24.1(4)
S1 C14 C18 C22 -156.5(2)
C13 C14 C18 Fe1 114.0(3)
S1 C14 C18 Fe1 -66.6(3)
C22 C18 C19 C20 0.3(3)
C14 C18 C19 C20 -179.5(2)
Fe1 C18 C19 C20 -58.95(18)
C22 C18 C19 Fe1 59.20(18)
C14 C18 C19 Fe1 -120.6(3)
C18 C19 C20 C21 -0.3(3)
Fe1 C19 C20 C21 -59.70(19)
C18 C19 C20 Fe1 59.43(19)
C19 C20 C21 C22 0.2(3)
Fe1 C20 C21 C22 -59.56(19)
C19 C20 C21 Fe1 59.74(18)
C20 C21 C22 C18 0.0(3)
Fe1 C21 C22 C18 -59.22(18)
C20 C21 C22 Fe1 59.19(19)
C19 C18 C22 C21 -0.1(3)
C14 C18 C22 C21 179.6(2)
Fe1 C18 C22 C21 58.77(19)
C19 C18 C22 Fe1 -58.90(18)
C14 C18 C22 Fe1 120.9(3)
C27 C23 C24 C25 -0.1(3)
Fe1 C23 C24 C25 59.5(2)
C27 C23 C24 Fe1 -59.6(2)
C23 C24 C25 C26 -0.3(3)
Fe1 C24 C25 C26 59.4(2)
C23 C24 C25 Fe1 -59.7(2)
C24 C25 C26 C27 0.5(3)
Fe1 C25 C26 C27 60.0(2)
C24 C25 C26 Fe1 -59.5(2)
C24 C23 C27 C26 0.4(3)
Fe1 C23 C27 C26 -59.0(2)
C24 C23 C27 Fe1 59.4(2)
C25 C26 C27 C23 -0.5(3)
Fe1 C26 C27 C23 59.2(2)
C25 C26 C27 Fe1 -59.7(2)
